data_4081611
loop_
_publ_author_name
'Yi, Weiyin'
'Huang, Shujian'
'Zhang, Jie'
'Chen, Zhenxia'
'Zhou, Xigeng'

_publ_section_title
;
 Reactivity of Scorpionate-Anchored Yttrium Alkyl Primary Amido Complexes
 toward Carbodiimides. Insertion Selectivity of Y--NHAr and Y--CH2Ph Bonds
;
_journal_issue 19
_journal_name_full Organometallics
_journal_page_first 5409
_journal_paper_doi 10.1021/om400698j
_journal_volume 32
_journal_year 2013
_chemical_formula_sum 'C53 H69 B N9 Y'
_chemical_formula_weight 931.89
_chemical_name_systematic
; 
 ? 
;
_space_group_IT_number 14
_symmetry_cell_setting monoclinic
_symmetry_space_group_name_Hall '-P 2ybc'
_symmetry_space_group_name_H-M 'P 1 21/c 1'
_atom_sites_solution_hydrogens geom
_atom_sites_solution_primary direct
_atom_sites_solution_secondary difmap
_audit_creation_method SHELXL-97
_cell_angle_alpha 90.00
_cell_angle_beta 101.790(19)
_cell_angle_gamma 90.00
_cell_formula_units_Z 4
_cell_length_a 20.03(2)
_cell_length_b 12.335(15)
_cell_length_c 23.16(3)
_cell_measurement_reflns_used 846
_cell_measurement_temperature 293(2)
_cell_measurement_theta_max 24.22
_cell_measurement_theta_min 2.24
_cell_volume 5601(11)
_computing_cell_refinement 'Bruker SMART'
_computing_data_collection 'Bruker SMART'
_computing_data_reduction 'Bruker SAINT'
_computing_molecular_graphics 'Bruker SHELXTL'
_computing_publication_material 'Bruker SHELXTL'
_computing_structure_refinement 'SHELXL-97 (Sheldrick, 1997)'
_computing_structure_solution 'SHELXS-97 (Sheldrick, 1990)'
_diffrn_ambient_temperature 293(2)
_diffrn_measured_fraction_theta_full 0.997
_diffrn_measured_fraction_theta_max 0.997
_diffrn_measurement_device_type 'CCD area detector'
_diffrn_measurement_method 'phi and omega scans'
_diffrn_radiation_monochromator graphite
_diffrn_radiation_source 'fine-focus sealed tube'
_diffrn_radiation_type MoK\a
_diffrn_radiation_wavelength 0.71073
_diffrn_reflns_av_R_equivalents 0.0840
_diffrn_reflns_av_sigmaI/netI 0.1319
_diffrn_reflns_limit_h_max 20
_diffrn_reflns_limit_h_min -23
_diffrn_reflns_limit_k_max 14
_diffrn_reflns_limit_k_min -14
_diffrn_reflns_limit_l_max 27
_diffrn_reflns_limit_l_min -21
_diffrn_reflns_number 22686
_diffrn_reflns_theta_full 25.10
_diffrn_reflns_theta_max 25.10
_diffrn_reflns_theta_min 1.80
_exptl_absorpt_coefficient_mu 1.081
_exptl_absorpt_correction_T_max 0.8996
_exptl_absorpt_correction_T_min 0.8293
_exptl_absorpt_correction_type multi-scan
_exptl_absorpt_process_details sadabs
_exptl_crystal_colour colorless
_exptl_crystal_density_diffrn 1.105
_exptl_crystal_density_method 'not measured'
_exptl_crystal_description block
_exptl_crystal_F_000 1976
_exptl_crystal_size_max 0.18
_exptl_crystal_size_mid 0.12
_exptl_crystal_size_min 0.10
_platon_squeeze_details ' Complex 5'
_refine_diff_density_max 1.228
_refine_diff_density_min -0.716
_refine_diff_density_rms 0.079
_refine_ls_extinction_method none
_refine_ls_goodness_of_fit_ref 1.004
_refine_ls_hydrogen_treatment mixed
_refine_ls_matrix_type full
_refine_ls_number_parameters 580
_refine_ls_number_reflns 9939
_refine_ls_number_restraints 0
_refine_ls_restrained_S_all 1.004
_refine_ls_R_factor_all 0.1360
_refine_ls_R_factor_gt 0.0730
_refine_ls_shift/su_max 0.001
_refine_ls_shift/su_mean 0.000
_refine_ls_structure_factor_coef Fsqd
_refine_ls_weighting_details 'calc w=1/[\s^2^(Fo^2^)+(0.0260P)^2^+7.3003P] where P=(Fo^2^+2Fc^2^)/3'
_refine_ls_weighting_scheme calc
_refine_ls_wR_factor_gt 0.1514
_refine_ls_wR_factor_ref 0.1684
_reflns_number_gt 5107
_reflns_number_total 9939
_reflns_threshold_expression >2sigma(I)
_cod_data_source_file om400698j_si_002.cif
_cod_data_source_block a20310b
_cod_depositor_comments
;
The following automatic conversions were performed:

'_symmetry_cell_setting' value 'Monoclinic' changed to 'monoclinic'
according to /home/saulius/struct/CIF-dictionaries/cif_core.dic
dictionary named 'cif_core.dic' version 2.4.2 from 2011-04-26.

Automatic conversion script
Id: cif_fix_values 1891 2012-01-12 08:04:46Z andrius 
;
_cod_original_cell_volume 5603(12)
_cod_original_sg_symbol_H-M P2(1)/c
_cod_database_code 4081611

loop_
_symmetry_equiv_pos_as_xyz
'x, y, z'
'-x, y+1/2, -z+1/2'
'-x, -y, -z'
'x, -y-1/2, z-1/2'

loop_
_atom_site_label
_atom_site_type_symbol
_atom_site_fract_x
_atom_site_fract_y
_atom_site_fract_z
_atom_site_U_iso_or_equiv
_atom_site_adp_type
_atom_site_occupancy
_atom_site_symmetry_multiplicity
_atom_site_calc_flag
_atom_site_refinement_flags
Y1 Y 0.30042(3) 0.86884(4) 0.83461(2) 0.04511(17) Uani 1 1 d .
B1 B 0.3292(4) 1.0535(6) 0.7282(3) 0.0609(19) Uani 1 1 d .
H1 H 0.338(3) 1.102(4) 0.693(2) 0.073 Uiso 1 1 d .
N1 N 0.3643(2) 0.9426(4) 0.72180(18) 0.0574(12) Uani 1 1 d .
N2 N 0.3454(2) 0.8473(4) 0.74641(18) 0.0559(12) Uani 1 1 d .
N3 N 0.2516(2) 1.0396(4) 0.71859(19) 0.0576(12) Uani 1 1 d .
N4 N 0.2204(2) 0.9846(4) 0.7588(2) 0.0578(12) Uani 1 1 d .
N5 N 0.3575(2) 1.1014(4) 0.79052(19) 0.0549(12) Uani 1 1 d .
N6 N 0.3607(2) 1.0381(3) 0.84138(19) 0.0499(11) Uani 1 1 d .
N7 N 0.2281(2) 0.7180(3) 0.84454(17) 0.0439(10) Uani 1 1 d .
N8 N 0.2386(2) 0.8542(3) 0.91203(17) 0.0427(10) Uani 1 1 d .
N9 N 0.3938(2) 0.7907(4) 0.88614(18) 0.0573(12) Uani 1 1 d .
H9A H 0.3818 0.7422 0.9087 0.069 Uiso 1 1 calc R
C1 C 0.4157(3) 0.9185(7) 0.6930(2) 0.0707(19) Uani 1 1 d .
C2 C 0.4283(3) 0.8073(6) 0.6986(3) 0.0709(18) Uani 1 1 d .
H2A H 0.4605 0.7685 0.6832 0.085 Uiso 1 1 calc R
C3 C 0.3839(3) 0.7658(5) 0.7314(2) 0.0623(16) Uani 1 1 d .
C4 C 0.4475(3) 1.0058(6) 0.6613(3) 0.107(3) Uani 1 1 d .
H4A H 0.4271 1.0745 0.6666 0.160 Uiso 1 1 calc R
H4B H 0.4400 0.9889 0.6200 0.160 Uiso 1 1 calc R
H4C H 0.4956 1.0091 0.6772 0.160 Uiso 1 1 calc R
C5 C 0.3771(3) 0.6526(5) 0.7509(3) 0.085(2) Uani 1 1 d .
H5A H 0.3418 0.6489 0.7733 0.127 Uiso 1 1 calc R
H5B H 0.4195 0.6293 0.7750 0.127 Uiso 1 1 calc R
H5C H 0.3656 0.6062 0.7170 0.127 Uiso 1 1 calc R
C6 C 0.2042(4) 1.0844(5) 0.6759(3) 0.0752(19) Uani 1 1 d .
C7 C 0.1423(4) 1.0603(6) 0.6887(3) 0.083(2) Uani 1 1 d .
H7A H 0.0999 1.0814 0.6671 0.100 Uiso 1 1 calc R
C8 C 0.1541(3) 0.9998(5) 0.7387(3) 0.0627(16) Uani 1 1 d .
C9 C 0.2207(4) 1.1485(7) 0.6254(3) 0.120(3) Uani 1 1 d .
H9B H 0.2692 1.1504 0.6286 0.180 Uiso 1 1 calc R
H9C H 0.2037 1.2210 0.6265 0.180 Uiso 1 1 calc R
H9D H 0.1997 1.1148 0.5888 0.180 Uiso 1 1 calc R
C10 C 0.1010(3) 0.9521(5) 0.7702(3) 0.080(2) Uani 1 1 d .
H10A H 0.1235 0.9125 0.8043 0.120 Uiso 1 1 calc R
H10B H 0.0715 0.9042 0.7439 0.120 Uiso 1 1 calc R
H10C H 0.0745 1.0097 0.7821 0.120 Uiso 1 1 calc R
C11 C 0.3878(3) 1.1982(4) 0.8071(3) 0.0596(15) Uani 1 1 d .
C12 C 0.4115(3) 1.1981(5) 0.8666(3) 0.0608(16) Uani 1 1 d .
H12A H 0.4350 1.2534 0.8894 0.073 Uiso 1 1 calc R
C13 C 0.3927(3) 1.0968(5) 0.8864(2) 0.0540(15) Uani 1 1 d .
C14 C 0.3905(3) 1.2874(5) 0.7627(3) 0.091(2) Uani 1 1 d .
H14A H 0.3696 1.2625 0.7240 0.136 Uiso 1 1 calc R
H14B H 0.4371 1.3064 0.7636 0.136 Uiso 1 1 calc R
H14C H 0.3663 1.3498 0.7725 0.136 Uiso 1 1 calc R
C15 C 0.4065(3) 1.0525(5) 0.9479(3) 0.0792(19) Uani 1 1 d .
H15A H 0.3876 0.9809 0.9476 0.119 Uiso 1 1 calc R
H15B H 0.3858 1.0987 0.9726 0.119 Uiso 1 1 calc R
H15C H 0.4548 1.0495 0.9628 0.119 Uiso 1 1 calc R
C16 C 0.2120(3) 0.7572(4) 0.8941(2) 0.0450(13) Uani 1 1 d .
C17 C 0.1629(3) 0.6961(4) 0.9252(2) 0.0542(14) Uani 1 1 d .
H17A H 0.1537 0.6254 0.9070 0.065 Uiso 1 1 calc R
H17B H 0.1849 0.6849 0.9661 0.065 Uiso 1 1 calc R
C18 C 0.0955(3) 0.7542(5) 0.9232(3) 0.0628(17) Uani 1 1 d .
C19 C 0.0792(4) 0.7980(6) 0.9739(4) 0.103(3) Uani 1 1 d .
H19 H 0.1105 0.7949 1.0095 0.124 Uiso 1 1 calc R
C20 C 0.0150(6) 0.8473(9) 0.9712(6) 0.151(5) Uani 1 1 d .
H20A H 0.0041 0.8778 1.0048 0.181 Uiso 1 1 calc R
C21 C -0.0306(6) 0.8498(10) 0.9190(8) 0.170(7) Uani 1 1 d .
H21A H -0.0734 0.8803 0.9175 0.204 Uiso 1 1 calc R
C22 C -0.0148(5) 0.8087(8) 0.8693(6) 0.134(4) Uani 1 1 d .
H22A H -0.0462 0.8128 0.8337 0.161 Uiso 1 1 calc R
C23 C 0.0489(3) 0.7601(6) 0.8712(4) 0.085(2) Uani 1 1 d .
H23A H 0.0594 0.7318 0.8370 0.102 Uiso 1 1 calc R
C24 C 0.2153(3) 0.6103(4) 0.8220(2) 0.0490(14) Uani 1 1 d .
C25 C 0.1739(3) 0.5963(5) 0.7650(3) 0.0590(16) Uani 1 1 d .
C26 C 0.1682(4) 0.4908(6) 0.7403(3) 0.084(2) Uani 1 1 d .
H26A H 0.1416 0.4802 0.7028 0.101 Uiso 1 1 calc R
C27 C 0.2009(4) 0.4043(6) 0.7703(4) 0.092(2) Uani 1 1 d .
H27A H 0.1960 0.3355 0.7536 0.111 Uiso 1 1 calc R
C28 C 0.2402(4) 0.4192(5) 0.8242(3) 0.0786(19) Uani 1 1 d .
H28A H 0.2627 0.3599 0.8440 0.094 Uiso 1 1 calc R
C29 C 0.2483(3) 0.5200(5) 0.8512(3) 0.0561(15) Uani 1 1 d .
C30 C 0.1359(3) 0.6908(5) 0.7302(3) 0.0687(17) Uani 1 1 d .
H30A H 0.1381 0.7526 0.7571 0.082 Uiso 1 1 calc R
C31 C 0.0602(4) 0.6647(7) 0.7062(4) 0.123(3) Uani 1 1 d .
H31A H 0.0390 0.6447 0.7383 0.185 Uiso 1 1 calc R
H31B H 0.0565 0.6058 0.6787 0.185 Uiso 1 1 calc R
H31C H 0.0377 0.7275 0.6867 0.185 Uiso 1 1 calc R
C32 C 0.1701(4) 0.7251(6) 0.6794(3) 0.107(3) Uani 1 1 d .
H32A H 0.2172 0.7418 0.6948 0.160 Uiso 1 1 calc R
H32B H 0.1475 0.7880 0.6603 0.160 Uiso 1 1 calc R
H32C H 0.1670 0.6669 0.6515 0.160 Uiso 1 1 calc R
C33 C 0.2965(3) 0.5267(5) 0.9108(3) 0.0706(18) Uani 1 1 d .
H33A H 0.2959 0.6019 0.9244 0.085 Uiso 1 1 calc R
C34 C 0.2725(4) 0.4542(6) 0.9574(3) 0.095(2) Uani 1 1 d .
H34A H 0.2266 0.4730 0.9596 0.143 Uiso 1 1 calc R
H34B H 0.3019 0.4652 0.9952 0.143 Uiso 1 1 calc R
H34C H 0.2742 0.3795 0.9462 0.143 Uiso 1 1 calc R
C35 C 0.3706(4) 0.4996(5) 0.9076(3) 0.096(2) Uani 1 1 d .
H35A H 0.3850 0.5456 0.8791 0.145 Uiso 1 1 calc R
H35B H 0.3735 0.4251 0.8963 0.145 Uiso 1 1 calc R
H35C H 0.3996 0.5110 0.9456 0.145 Uiso 1 1 calc R
C36 C 0.2341(3) 0.9031(4) 0.9678(2) 0.0481(14) Uani 1 1 d .
C37 C 0.2676(3) 0.8606(5) 1.0211(2) 0.0591(15) Uani 1 1 d .
C38 C 0.2645(4) 0.9144(6) 1.0735(3) 0.081(2) Uani 1 1 d .
H38A H 0.2852 0.8838 1.1094 0.098 Uiso 1 1 calc R
C39 C 0.2314(4) 1.0110(6) 1.0726(3) 0.086(2) Uani 1 1 d .
H39A H 0.2298 1.0461 1.1079 0.103 Uiso 1 1 calc R
C40 C 0.2009(3) 1.0562(5) 1.0205(3) 0.078(2) Uani 1 1 d .
H40A H 0.1791 1.1227 1.0205 0.094 Uiso 1 1 calc R
C41 C 0.2015(3) 1.0050(4) 0.9669(3) 0.0551(15) Uani 1 1 d .
C42 C 0.3112(3) 0.7581(5) 1.0271(3) 0.0743(19) Uani 1 1 d .
H42A H 0.3043 0.7238 0.9881 0.089 Uiso 1 1 calc R
C43 C 0.2912(4) 0.6740(6) 1.0706(3) 0.099(2) Uani 1 1 d .
H43A H 0.2439 0.6554 1.0581 0.149 Uiso 1 1 calc R
H43B H 0.2987 0.7047 1.1095 0.149 Uiso 1 1 calc R
H43C H 0.3186 0.6100 1.0711 0.149 Uiso 1 1 calc R
C44 C 0.3867(3) 0.7859(6) 1.0456(3) 0.097(2) Uani 1 1 d .
H44A H 0.4132 0.7205 1.0487 0.146 Uiso 1 1 calc R
H44B H 0.3948 0.8220 1.0832 0.146 Uiso 1 1 calc R
H44C H 0.3997 0.8328 1.0167 0.146 Uiso 1 1 calc R
C45 C 0.1686(3) 1.0600(5) 0.9101(3) 0.0674(17) Uani 1 1 d .
H45A H 0.1673 1.0072 0.8782 0.081 Uiso 1 1 calc R
C46 C 0.0944(3) 1.0970(6) 0.9081(4) 0.110(3) Uani 1 1 d .
H46A H 0.0677 1.0363 0.9159 0.165 Uiso 1 1 calc R
H46B H 0.0755 1.1260 0.8698 0.165 Uiso 1 1 calc R
H46C H 0.0941 1.1519 0.9375 0.165 Uiso 1 1 calc R
C47 C 0.2096(4) 1.1578(6) 0.8962(4) 0.110(3) Uani 1 1 d .
H47A H 0.2555 1.1358 0.8961 0.165 Uiso 1 1 calc R
H47B H 0.2099 1.2127 0.9256 0.165 Uiso 1 1 calc R
H47C H 0.1890 1.1862 0.8581 0.165 Uiso 1 1 calc R
C48 C 0.4647(3) 0.7915(5) 0.8952(2) 0.0547(15) Uani 1 1 d .
C49 C 0.4979(3) 0.8656(5) 0.8643(3) 0.0661(16) Uani 1 1 d .
H49A H 0.4722 0.9113 0.8363 0.079 Uiso 1 1 calc R
C50 C 0.5680(4) 0.8707(7) 0.8750(3) 0.087(2) Uani 1 1 d .
H50A H 0.5890 0.9210 0.8547 0.105 Uiso 1 1 calc R
C51 C 0.6083(4) 0.8019(8) 0.9159(4) 0.100(3) Uani 1 1 d .
H51A H 0.6556 0.8057 0.9229 0.120 Uiso 1 1 calc R
C52 C 0.5762(4) 0.7294(6) 0.9449(3) 0.091(2) Uani 1 1 d .
H52A H 0.6025 0.6824 0.9716 0.109 Uiso 1 1 calc R
C53 C 0.5052(3) 0.7227(5) 0.9362(3) 0.0700(18) Uani 1 1 d .
H53A H 0.4849 0.6728 0.9574 0.084 Uiso 1 1 calc R

loop_
_atom_site_aniso_label
_atom_site_aniso_U_11
_atom_site_aniso_U_22
_atom_site_aniso_U_33
_atom_site_aniso_U_23
_atom_site_aniso_U_13
_atom_site_aniso_U_12
Y1 0.0419(3) 0.0496(3) 0.0481(3) 0.0038(3) 0.0192(2) -0.0010(3)
B1 0.063(5) 0.067(5) 0.056(4) 0.018(4) 0.019(4) -0.004(4)
N1 0.056(3) 0.071(4) 0.048(3) 0.003(2) 0.018(2) -0.002(3)
N2 0.056(3) 0.069(4) 0.047(3) 0.002(2) 0.021(2) 0.007(3)
N3 0.049(3) 0.068(3) 0.058(3) 0.016(3) 0.016(3) 0.001(2)
N4 0.050(3) 0.061(3) 0.065(3) 0.008(2) 0.017(3) -0.004(2)
N5 0.051(3) 0.057(3) 0.058(3) 0.009(2) 0.015(2) -0.002(2)
N6 0.050(3) 0.047(3) 0.054(3) -0.002(2) 0.014(2) -0.003(2)
N7 0.044(3) 0.043(3) 0.045(2) -0.001(2) 0.010(2) -0.003(2)
N8 0.044(3) 0.037(3) 0.049(2) -0.003(2) 0.017(2) -0.002(2)
N9 0.051(3) 0.067(3) 0.057(3) 0.010(2) 0.018(2) -0.004(2)
C1 0.045(4) 0.124(6) 0.046(4) -0.006(4) 0.018(3) -0.014(4)
C2 0.051(4) 0.105(6) 0.060(4) -0.013(4) 0.017(3) 0.005(4)
C3 0.057(4) 0.084(5) 0.049(3) -0.011(3) 0.015(3) 0.006(3)
C4 0.082(5) 0.141(7) 0.120(6) 0.002(5) 0.074(5) -0.026(5)
C5 0.097(5) 0.077(5) 0.088(5) -0.002(4) 0.037(4) 0.025(4)
C6 0.070(5) 0.086(5) 0.067(4) 0.033(4) 0.008(4) 0.005(4)
C7 0.060(5) 0.088(5) 0.091(5) 0.030(4) -0.007(4) 0.017(4)
C8 0.041(4) 0.068(4) 0.075(4) 0.002(3) 0.005(3) 0.007(3)
C9 0.106(6) 0.149(8) 0.093(5) 0.059(6) -0.009(5) -0.002(6)
C10 0.043(4) 0.097(5) 0.102(5) 0.005(4) 0.019(4) 0.004(3)
C11 0.050(4) 0.043(4) 0.089(5) 0.002(3) 0.020(3) -0.004(3)
C12 0.053(4) 0.053(4) 0.077(4) -0.014(3) 0.015(3) -0.009(3)
C13 0.052(4) 0.058(4) 0.057(4) -0.011(3) 0.022(3) -0.005(3)
C14 0.093(5) 0.066(5) 0.113(6) 0.018(4) 0.021(4) -0.011(4)
C15 0.098(5) 0.071(4) 0.068(4) -0.016(4) 0.015(4) -0.011(4)
C16 0.044(3) 0.046(3) 0.046(3) 0.009(3) 0.012(3) 0.009(3)
C17 0.053(4) 0.053(4) 0.063(4) 0.007(3) 0.028(3) -0.005(3)
C18 0.060(4) 0.049(4) 0.091(5) 0.010(3) 0.044(4) -0.008(3)
C19 0.103(6) 0.090(6) 0.141(7) -0.012(5) 0.083(6) -0.019(5)
C20 0.107(8) 0.120(8) 0.270(16) -0.044(10) 0.145(10) -0.018(8)
C21 0.076(7) 0.112(9) 0.36(2) 0.030(12) 0.124(11) 0.005(7)
C22 0.067(7) 0.117(8) 0.220(12) 0.056(8) 0.036(7) 0.002(5)
C23 0.051(5) 0.097(6) 0.113(6) 0.027(5) 0.030(4) -0.003(4)
C24 0.048(3) 0.047(4) 0.056(3) -0.007(3) 0.020(3) -0.010(3)
C25 0.054(4) 0.065(4) 0.063(4) -0.010(3) 0.024(3) -0.009(3)
C26 0.086(5) 0.095(6) 0.071(5) -0.033(4) 0.018(4) -0.024(4)
C27 0.113(6) 0.056(5) 0.109(6) -0.017(4) 0.027(5) -0.010(4)
C28 0.093(5) 0.054(4) 0.088(5) -0.012(4) 0.016(4) -0.006(4)
C29 0.061(4) 0.046(4) 0.063(4) 0.002(3) 0.016(3) -0.006(3)
C30 0.058(4) 0.085(5) 0.059(4) -0.012(3) 0.005(3) -0.006(3)
C31 0.080(6) 0.139(8) 0.136(7) -0.017(6) -0.016(5) -0.004(5)
C32 0.120(7) 0.120(7) 0.082(5) 0.016(5) 0.023(5) 0.009(5)
C33 0.073(5) 0.051(4) 0.090(5) 0.009(3) 0.023(4) 0.007(3)
C34 0.109(6) 0.085(5) 0.092(5) 0.025(4) 0.022(5) 0.015(4)
C35 0.091(6) 0.065(5) 0.135(7) 0.003(4) 0.027(5) 0.007(4)
C36 0.045(3) 0.051(4) 0.054(3) -0.004(3) 0.023(3) -0.006(3)
C37 0.063(4) 0.067(4) 0.052(3) -0.005(3) 0.021(3) -0.002(3)
C38 0.107(6) 0.088(5) 0.053(4) -0.003(4) 0.025(4) -0.005(4)
C39 0.105(6) 0.089(6) 0.077(5) -0.032(4) 0.047(5) -0.015(5)
C40 0.087(5) 0.065(4) 0.095(5) -0.018(4) 0.050(5) -0.001(4)
C41 0.051(4) 0.048(3) 0.075(4) -0.008(3) 0.031(3) -0.009(3)
C42 0.081(5) 0.089(5) 0.047(4) 0.008(3) 0.001(3) 0.007(4)
C43 0.127(7) 0.092(6) 0.071(5) 0.018(4) 0.003(4) -0.002(5)
C44 0.084(6) 0.137(7) 0.073(5) 0.018(5) 0.022(4) 0.020(5)
C45 0.068(4) 0.055(4) 0.085(5) -0.003(3) 0.029(4) 0.012(3)
C46 0.059(5) 0.111(6) 0.167(8) 0.025(5) 0.042(5) 0.016(4)
C47 0.096(6) 0.094(6) 0.156(7) 0.036(5) 0.063(5) -0.001(4)
C48 0.049(4) 0.068(4) 0.047(3) -0.014(3) 0.011(3) 0.011(3)
C49 0.052(4) 0.088(5) 0.064(4) -0.008(4) 0.024(3) -0.005(4)
C50 0.060(5) 0.116(6) 0.097(5) -0.030(5) 0.042(4) -0.018(5)
C51 0.044(5) 0.155(9) 0.107(6) -0.057(6) 0.026(5) 0.003(5)
C52 0.069(6) 0.093(6) 0.101(6) -0.027(5) -0.005(5) 0.022(4)
C53 0.048(4) 0.078(5) 0.082(5) -0.015(4) 0.009(3) 0.008(3)

loop_
_atom_type_symbol
_atom_type_description
_atom_type_scat_dispersion_real
_atom_type_scat_dispersion_imag
_atom_type_scat_source
C C 0.0033 0.0016 'International Tables Vol C Tables 4.2.6.8 and 6.1.1.4'
H H 0.0000 0.0000 'International Tables Vol C Tables 4.2.6.8 and 6.1.1.4'
B B 0.0013 0.0007 'International Tables Vol C Tables 4.2.6.8 and 6.1.1.4'
N N 0.0061 0.0033 'International Tables Vol C Tables 4.2.6.8 and 6.1.1.4'
Y Y -2.7962 3.5667 'International Tables Vol C Tables 4.2.6.8 and 6.1.1.4'

loop_
_geom_angle_atom_site_label_1
_geom_angle_atom_site_label_2
_geom_angle_atom_site_label_3
_geom_angle
N9 Y1 N8 94.16(17)
N9 Y1 N7 94.05(17)
N8 Y1 N7 56.79(14)
N9 Y1 N6 89.14(17)
N8 Y1 N6 110.40(14)
N7 Y1 N6 166.96(14)
N9 Y1 N2 89.31(17)
N8 Y1 N2 166.02(15)
N7 Y1 N2 109.49(16)
N6 Y1 N2 83.16(16)
N9 Y1 N4 162.08(15)
N8 Y1 N4 102.10(16)
N7 Y1 N4 101.11(16)
N6 Y1 N4 78.23(16)
N2 Y1 N4 76.72(17)
N9 Y1 C16 93.98(17)
N8 Y1 C16 28.34(13)
N7 Y1 C16 28.47(13)
N6 Y1 C16 138.72(15)
N2 Y1 C16 137.95(16)
N4 Y1 C16 103.90(16)
N3 B1 N5 110.1(5)
N3 B1 N1 110.6(5)
N5 B1 N1 109.6(5)
N3 B1 H1 106(3)
N5 B1 H1 115(3)
N1 B1 H1 106(3)
C1 N1 N2 108.1(5)
C1 N1 B1 129.5(5)
N2 N1 B1 122.4(5)
C3 N2 N1 107.8(5)
C3 N2 Y1 129.1(4)
N1 N2 Y1 115.7(3)
C6 N3 N4 110.2(5)
C6 N3 B1 127.2(5)
N4 N3 B1 122.4(5)
C8 N4 N3 104.4(5)
C8 N4 Y1 139.6(4)
N3 N4 Y1 115.1(3)
C11 N5 N6 108.1(4)
C11 N5 B1 130.7(5)
N6 N5 B1 120.9(4)
C13 N6 N5 106.8(4)
C13 N6 Y1 133.2(4)
N5 N6 Y1 119.5(3)
C16 N7 C24 126.1(4)
C16 N7 Y1 93.3(3)
C24 N7 Y1 138.7(3)
C16 N8 C36 123.8(4)
C16 N8 Y1 94.0(3)
C36 N8 Y1 141.0(3)
C48 N9 Y1 142.9(4)
C48 N9 H9A 108.5
Y1 N9 H9A 108.5
N1 C1 C2 108.0(6)
N1 C1 C4 121.0(7)
C2 C1 C4 131.1(7)
C3 C2 C1 106.9(6)
C3 C2 H2A 126.6
C1 C2 H2A 126.6
N2 C3 C2 109.3(6)
N2 C3 C5 121.9(6)
C2 C3 C5 128.8(6)
C1 C4 H4A 109.5
C1 C4 H4B 109.5
H4A C4 H4B 109.5
C1 C4 H4C 109.5
H4A C4 H4C 109.5
H4B C4 H4C 109.5
C3 C5 H5A 109.5
C3 C5 H5B 109.5
H5A C5 H5B 109.5
C3 C5 H5C 109.5
H5A C5 H5C 109.5
H5B C5 H5C 109.5
N3 C6 C7 106.7(5)
N3 C6 C9 123.7(6)
C7 C6 C9 129.6(6)
C8 C7 C6 107.3(6)
C8 C7 H7A 126.3
C6 C7 H7A 126.3
N4 C8 C7 111.3(6)
N4 C8 C10 121.6(5)
C7 C8 C10 127.1(6)
C6 C9 H9B 109.5
C6 C9 H9C 109.5
H9B C9 H9C 109.5
C6 C9 H9D 109.5
H9B C9 H9D 109.5
H9C C9 H9D 109.5
C8 C10 H10A 109.5
C8 C10 H10B 109.5
H10A C10 H10B 109.5
C8 C10 H10C 109.5
H10A C10 H10C 109.5
H10B C10 H10C 109.5
N5 C11 C12 109.2(5)
N5 C11 C14 121.5(6)
C12 C11 C14 129.3(6)
C11 C12 C13 105.5(5)
C11 C12 H12A 127.2
C13 C12 H12A 127.2
N6 C13 C12 110.4(5)
N6 C13 C15 121.0(5)
C12 C13 C15 128.5(5)
C11 C14 H14A 109.5
C11 C14 H14B 109.5
H14A C14 H14B 109.5
C11 C14 H14C 109.5
H14A C14 H14C 109.5
H14B C14 H14C 109.5
C13 C15 H15A 109.5
C13 C15 H15B 109.5
H15A C15 H15B 109.5
C13 C15 H15C 109.5
H15A C15 H15C 109.5
H15B C15 H15C 109.5
N8 C16 N7 115.9(4)
N8 C16 C17 123.1(5)
N7 C16 C17 120.9(5)
N8 C16 Y1 57.7(3)
N7 C16 Y1 58.2(3)
C17 C16 Y1 178.7(4)
C18 C17 C16 113.9(4)
C18 C17 H17A 108.8
C16 C17 H17A 108.8
C18 C17 H17B 108.8
C16 C17 H17B 108.8
H17A C17 H17B 107.7
C23 C18 C19 119.1(7)
C23 C18 C17 119.7(6)
C19 C18 C17 121.2(7)
C18 C19 C20 119.9(9)
C18 C19 H19 120.0
C20 C19 H19 120.0
C21 C20 C19 119.4(12)
C21 C20 H20A 120.3
C19 C20 H20A 120.3
C22 C21 C20 121.1(12)
C22 C21 H21A 119.5
C20 C21 H21A 119.5
C21 C22 C23 120.1(11)
C21 C22 H22A 120.0
C23 C22 H22A 120.0
C18 C23 C22 120.4(8)
C18 C23 H23A 119.8
C22 C23 H23A 119.8
C29 C24 C25 118.9(5)
C29 C24 N7 122.1(5)
C25 C24 N7 118.6(5)
C26 C25 C24 118.0(6)
C26 C25 C30 119.9(6)
C24 C25 C30 122.1(5)
C27 C26 C25 121.5(6)
C27 C26 H26A 119.3
C25 C26 H26A 119.3
C28 C27 C26 119.6(7)
C28 C27 H27A 120.2
C26 C27 H27A 120.2
C27 C28 C29 122.3(7)
C27 C28 H28A 118.8
C29 C28 H28A 118.8
C28 C29 C24 119.7(6)
C28 C29 C33 117.0(6)
C24 C29 C33 123.2(5)
C25 C30 C32 111.2(5)
C25 C30 C31 112.2(6)
C32 C30 C31 110.0(6)
C25 C30 H30A 107.7
C32 C30 H30A 107.7
C31 C30 H30A 107.7
C30 C31 H31A 109.5
C30 C31 H31B 109.5
H31A C31 H31B 109.5
C30 C31 H31C 109.5
H31A C31 H31C 109.5
H31B C31 H31C 109.5
C30 C32 H32A 109.5
C30 C32 H32B 109.5
H32A C32 H32B 109.5
C30 C32 H32C 109.5
H32A C32 H32C 109.5
H32B C32 H32C 109.5
C29 C33 C35 112.7(5)
C29 C33 C34 111.8(5)
C35 C33 C34 110.3(5)
C29 C33 H33A 107.3
C35 C33 H33A 107.3
C34 C33 H33A 107.3
C33 C34 H34A 109.5
C33 C34 H34B 109.5
H34A C34 H34B 109.5
C33 C34 H34C 109.5
H34A C34 H34C 109.5
H34B C34 H34C 109.5
C33 C35 H35A 109.5
C33 C35 H35B 109.5
H35A C35 H35B 109.5
C33 C35 H35C 109.5
H35A C35 H35C 109.5
H35B C35 H35C 109.5
C37 C36 C41 119.2(5)
C37 C36 N8 122.1(5)
C41 C36 N8 118.2(5)
C36 C37 C38 119.7(6)
C36 C37 C42 124.1(5)
C38 C37 C42 116.2(6)
C39 C38 C37 120.8(6)
C39 C38 H38A 119.6
C37 C38 H38A 119.6
C40 C39 C38 120.1(6)
C40 C39 H39A 120.0
C38 C39 H39A 120.0
C39 C40 C41 121.5(6)
C39 C40 H40A 119.3
C41 C40 H40A 119.3
C40 C41 C36 118.5(6)
C40 C41 C45 119.5(6)
C36 C41 C45 122.0(5)
C44 C42 C37 110.9(6)
C44 C42 C43 109.9(5)
C37 C42 C43 113.1(6)
C44 C42 H42A 107.6
C37 C42 H42A 107.6
C43 C42 H42A 107.6
C42 C43 H43A 109.5
C42 C43 H43B 109.5
H43A C43 H43B 109.5
C42 C43 H43C 109.5
H43A C43 H43C 109.5
H43B C43 H43C 109.5
C42 C44 H44A 109.5
C42 C44 H44B 109.5
H44A C44 H44B 109.5
C42 C44 H44C 109.5
H44A C44 H44C 109.5
H44B C44 H44C 109.5
C41 C45 C47 112.4(5)
C41 C45 C46 113.8(5)
C47 C45 C46 108.3(5)
C41 C45 H45A 107.3
C47 C45 H45A 107.3
C46 C45 H45A 107.3
C45 C46 H46A 109.5
C45 C46 H46B 109.5
H46A C46 H46B 109.5
C45 C46 H46C 109.5
H46A C46 H46C 109.5
H46B C46 H46C 109.5
C45 C47 H47A 109.5
C45 C47 H47B 109.5
H47A C47 H47B 109.5
C45 C47 H47C 109.5
H47A C47 H47C 109.5
H47B C47 H47C 109.5
N9 C48 C53 121.9(6)
N9 C48 C49 120.1(5)
C53 C48 C49 118.0(6)
C50 C49 C48 120.6(7)
C50 C49 H49A 119.7
C48 C49 H49A 119.7
C49 C50 C51 121.4(7)
C49 C50 H50A 119.3
C51 C50 H50A 119.3
C52 C51 C50 117.9(7)
C52 C51 H51A 121.1
C50 C51 H51A 121.1
C51 C52 C53 122.7(8)
C51 C52 H52A 118.7
C53 C52 H52A 118.7
C52 C53 C48 119.5(7)
C52 C53 H53A 120.2
C48 C53 H53A 120.2

loop_
_geom_bond_atom_site_label_1
_geom_bond_atom_site_label_2
_geom_bond_distance
Y1 N9 2.223(5)
Y1 N8 2.385(4)
Y1 N7 2.398(4)
Y1 N6 2.401(5)
Y1 N2 2.410(5)
Y1 N4 2.557(5)
Y1 C16 2.816(6)
B1 N3 1.533(8)
B1 N5 1.556(8)
B1 N1 1.559(9)
B1 H1 1.05(5)
N1 C1 1.368(7)
N1 N2 1.393(6)
N2 C3 1.355(7)
N3 C6 1.342(7)
N3 N4 1.400(6)
N4 C8 1.328(7)
N5 C11 1.358(7)
N5 N6 1.404(6)
N6 C13 1.322(6)
N7 C16 1.345(6)
N7 C24 1.431(6)
N8 C16 1.340(6)
N8 C36 1.445(6)
N9 C48 1.392(7)
N9 H9A 0.8600
C1 C2 1.396(9)
C1 C4 1.516(9)
C2 C3 1.380(8)
C2 H2A 0.9300
C3 C5 1.483(8)
C4 H4A 0.9600
C4 H4B 0.9600
C4 H4C 0.9600
C5 H5A 0.9600
C5 H5B 0.9600
C5 H5C 0.9600
C6 C7 1.365(8)
C6 C9 1.503(9)
C7 C8 1.358(8)
C7 H7A 0.9300
C8 C10 1.525(8)
C9 H9B 0.9600
C9 H9C 0.9600
C9 H9D 0.9600
C10 H10A 0.9600
C10 H10B 0.9600
C10 H10C 0.9600
C11 C12 1.365(8)
C11 C14 1.514(8)
C12 C13 1.408(8)
C12 H12A 0.9300
C13 C15 1.498(8)
C14 H14A 0.9600
C14 H14B 0.9600
C14 H14C 0.9600
C15 H15A 0.9600
C15 H15B 0.9600
C15 H15C 0.9600
C16 C17 1.532(7)
C17 C18 1.519(8)
C17 H17A 0.9700
C17 H17B 0.9700
C18 C23 1.366(8)
C18 C19 1.391(9)
C19 C20 1.411(12)
C19 H19 0.9300
C20 C21 1.358(16)
C20 H20A 0.9300
C21 C22 1.355(16)
C21 H21A 0.9300
C22 C23 1.401(11)
C22 H22A 0.9300
C23 H23A 0.9300
C24 C29 1.398(7)
C24 C25 1.420(7)
C25 C26 1.417(8)
C25 C30 1.528(8)
C26 C27 1.365(9)
C26 H26A 0.9300
C27 C28 1.345(9)
C27 H27A 0.9300
C28 C29 1.387(8)
C28 H28A 0.9300
C29 C33 1.516(8)
C30 C32 1.536(9)
C30 C31 1.538(8)
C30 H30A 0.9800
C31 H31A 0.9600
C31 H31B 0.9600
C31 H31C 0.9600
C32 H32A 0.9600
C32 H32B 0.9600
C32 H32C 0.9600
C33 C35 1.539(8)
C33 C34 1.551(8)
C33 H33A 0.9800
C34 H34A 0.9600
C34 H34B 0.9600
C34 H34C 0.9600
C35 H35A 0.9600
C35 H35B 0.9600
C35 H35C 0.9600
C36 C37 1.383(7)
C36 C41 1.415(7)
C37 C38 1.396(8)
C37 C42 1.527(8)
C38 C39 1.361(9)
C38 H38A 0.9300
C39 C40 1.357(9)
C39 H39A 0.9300
C40 C41 1.394(8)
C40 H40A 0.9300
C41 C45 1.508(8)
C42 C44 1.524(8)
C42 C43 1.555(8)
C42 H42A 0.9800
C43 H43A 0.9600
C43 H43B 0.9600
C43 H43C 0.9600
C44 H44A 0.9600
C44 H44B 0.9600
C44 H44C 0.9600
C45 C47 1.531(8)
C45 C46 1.546(8)
C45 H45A 0.9800
C46 H46A 0.9600
C46 H46B 0.9600
C46 H46C 0.9600
C47 H47A 0.9600
C47 H47B 0.9600
C47 H47C 0.9600
C48 C53 1.402(8)
C48 C49 1.409(8)
C49 C50 1.376(8)
C49 H49A 0.9300
C50 C51 1.399(10)
C50 H50A 0.9300
C51 C52 1.357(10)
C51 H51A 0.9300
C52 C53 1.398(9)
C52 H52A 0.9300
C53 H53A 0.9300

loop_
_platon_squeeze_void_nr
_platon_squeeze_void_average_x
_platon_squeeze_void_average_y
_platon_squeeze_void_average_z
_platon_squeeze_void_volume
_platon_squeeze_void_count_electrons
_platon_squeeze_void_content
1 0.000 0.000 0.500 375 56 ' '
2 0.500 0.000 0.500 51 3 ' '
3 0.910 0.073 0.911 9 1 ' '
4 0.521 0.083 0.817 7 0 ' '
5 0.000 0.500 1.000 375 56 ' '
6 0.500 0.500 1.000 51 3 ' '
7 0.521 0.417 0.317 7 0 ' '
8 0.910 0.426 0.411 9 1 ' '
9 0.089 0.573 0.589 9 1 ' '
10 0.479 0.583 0.683 7 0 ' '
11 0.089 0.926 0.089 9 1 ' '
12 0.479 0.917 0.183 7 0 ' '
